data_9014256
loop_
_publ_author_name
'Anderson, J. L.'
'Peterson, R. C.'
'Swainson, I.'

_publ_section_title
;
 The atomic structure of deuterated boyleite ZnSO4*4D2O,
 ilesite MnSO4*4D2O, and bianchite ZnSO4*6D2O
;
_journal_name_full 'American Mineralogist'
_journal_page_first 1905
_journal_page_last 1914
_journal_paper_doi 10.2138/am.2012.4121
_journal_volume 97
_journal_year 2012
_chemical_compound_source Synthetic
_chemical_formula_sum 'H8 O8 S Zn'
_chemical_name_mineral Boyleite
_space_group_IT_number 14
_symmetry_space_group_name_Hall '-P 2yn'
_symmetry_space_group_name_H-M 'P 1 21/n 1'
_cell_angle_alpha 90
_cell_angle_beta 90.688
_cell_angle_gamma 90
_cell_formula_units_Z 4
_cell_length_a 5.9144
_cell_length_b 13.5665
_cell_length_c 7.8924
_cell_volume 633.222
_database_code_amcsd 0019607
_exptl_crystal_density_diffrn 2.449
_cod_depositor_comments
;
         Z inserted to be consistent with given formula
        Water oxygen atoms renamed so that they are treated as oxygens
                                          miguel
;
_cod_original_formula_sum 'Zn S O8 H8'
_cod_database_code 9014256

loop_
_space_group_symop_operation_xyz
x,y,z
1/2+x,1/2-y,1/2+z
1/2-x,1/2+y,1/2-z
-x,-y,-z

loop_
_atom_site_label
_atom_site_fract_x
_atom_site_fract_y
_atom_site_fract_z
_atom_site_U_iso_or_equiv
Zn 0.06800 0.10140 0.21900 0.00500
S 0.19100 0.10600 0.82800 0.00200
O1 0.00100 0.04730 0.75600 0.02400
O2 0.25000 0.07610 0.99900 0.02030
O3 0.39400 0.09180 0.71800 0.02400
O4 0.13000 0.21160 0.82100 0.02300
O11 0.36800 0.07620 0.35700 0.03000
H1a 0.36400 0.08500 0.47300 0.03900
H1b 0.45700 0.02120 0.32600 0.03800
O12 0.77800 0.14060 0.08400 0.02200
H2a 0.67300 0.18170 0.14400 0.05900
H2b 0.68000 0.09100 0.04500 0.06500
O13 0.88100 0.12440 0.44400 0.01900
H3a 0.80400 0.18500 0.45400 0.04700
H3b 0.92000 0.09600 0.54700 0.04900
O14 0.18000 0.24840 0.21700 0.01300
H4a 0.31000 0.26580 0.28500 0.02900
H4b 0.57700 0.19360 0.72800 0.03700

loop_
_cod_related_entry_id
_cod_related_entry_database
_cod_related_entry_code
1 AMCSD 0019607
